data_7019818
loop_
_publ_author_name
'Klap\"otke, Thomas M'
'Piercey, Davin G.'
'Stierstorfer, J\"org'

_publ_section_title
;
 Amination of energetic anions: high-performing energetic materials.
;
_journal_issue 31
_journal_name_full 'Dalton transactions (Cambridge, England : 2003)'
_journal_page_first 9451
_journal_page_last 9459
_journal_paper_doi 10.1039/c2dt30684k
_journal_volume 41
_journal_year 2012
_chemical_formula_moiety ' C H2 N6 O2, C H3 N5'
_chemical_formula_sum 'C2 H5 N11 O2'
_chemical_formula_weight 215.17
_chemical_name_common '5-Nitriminotetrazole 2-amino-5H-tetrazole'
_chemical_name_systematic '5-Nitriminotetrazole 2-amino-5H-tetrazole'
_space_group_IT_number 14
_symmetry_cell_setting monoclinic
_symmetry_Int_Tables_number 14
_symmetry_space_group_name_Hall '-P 2ybc'
_symmetry_space_group_name_H-M 'P 1 21/c 1'
_atom_sites_solution_hydrogens geom
_atom_sites_solution_primary direct
_atom_sites_solution_secondary difmap
_audit_creation_date
;
'Thu Nov 04 10:56:05 2010'
;
_audit_creation_method SHELXL-97
_audit_update_record 26.11.2010
_cell_angle_alpha 90.00
_cell_angle_beta 90.859(7)
_cell_angle_gamma 90.00
_cell_formula_units_Z 4
_cell_length_a 13.0616(9)
_cell_length_b 8.8579(6)
_cell_length_c 6.9023(5)
_cell_measurement_reflns_used 1505
_cell_measurement_temperature 173(2)
_cell_measurement_theta_max 33.6017
_cell_measurement_theta_min 4.3206
_cell_volume 798.49(10)
_computing_cell_refinement
;
CrysAlis RED, Oxford Diffraction Ltd.,
Version 1.171.27p5 beta (release 01-04-2005 CrysAlis171 .NET)
(compiled Apr 1 2005,17:53:34)
;
_computing_data_collection
;
CrysAlis CCD, Oxford Diffraction Ltd.,
Version 1.171.27p5 beta (release 01-04-2005 CrysAlis171 .NET)
(compiled Apr 1 2005,17:53:34)
;
_computing_data_reduction
;
CrysAlis RED, Oxford Diffraction Ltd.,
Version 1.171.27p5 beta (release 01-04-2005 CrysAlis171 .NET)
(compiled Apr 1 2005,17:53:34)
;
_computing_molecular_graphics
;
'ORTEP (M. N. Burnett, C. K. Johnson, ORTEP-III: Oak Ridge Thermal Ellipsoid
;
_computing_publication_material 'PLATON (A. L. Spek, Acta Crystallogr, Sect. A, 1990, 46, C34, 1995 version).'
_computing_structure_refinement 'SHELXL-97 (Sheldrick, 1997)'
_computing_structure_solution SIR-92
_diffrn_ambient_temperature 173
_diffrn_detector_area_resol_mean 15.9809
_diffrn_measured_fraction_theta_full 0.995
_diffrn_measured_fraction_theta_max 0.995
_diffrn_measurement_device 'CCD camera on \k-goniostat'
_diffrn_measurement_device_type KappaCCD
_diffrn_measurement_method omega-scan
_diffrn_orient_matrix_UB_11 0.1012383340
_diffrn_orient_matrix_UB_12 0.0031230566
_diffrn_orient_matrix_UB_13 -0.0085669962
_diffrn_orient_matrix_UB_21 -0.0012773347
_diffrn_orient_matrix_UB_22 -0.0765514802
_diffrn_orient_matrix_UB_23 -0.0157484070
_diffrn_orient_matrix_UB_31 -0.0179141193
_diffrn_orient_matrix_UB_32 0.0230463256
_diffrn_orient_matrix_UB_33 -0.0512839729
_diffrn_radiation_collimation 0.5
_diffrn_radiation_monochromator graphite
_diffrn_radiation_source 'fine-focus sealed tube'
_diffrn_radiation_type 'Mo K\a'
_diffrn_radiation_wavelength 0.71073
_diffrn_reflns_av_R_equivalents 0.0285
_diffrn_reflns_av_sigmaI/netI 0.0471
_diffrn_reflns_limit_h_max 16
_diffrn_reflns_limit_h_min -15
_diffrn_reflns_limit_k_max 10
_diffrn_reflns_limit_k_min -10
_diffrn_reflns_limit_l_max 8
_diffrn_reflns_limit_l_min -8
_diffrn_reflns_number 4024
_diffrn_reflns_theta_full 26.00
_diffrn_reflns_theta_max 26.00
_diffrn_reflns_theta_min 4.60
_diffrn_source_current 40
_diffrn_source_type 'Spellman generator'
_diffrn_source_voltage 50
_exptl_absorpt_coefficient_mu 0.154
_exptl_absorpt_correction_T_max 0.99999
_exptl_absorpt_correction_T_min 0.99030
_exptl_absorpt_correction_type multi-scan
_exptl_absorpt_process_details
;SCALE3 ABSPACK - An Oxford Diffraction program (1.0.4,gui:1.0.3)
(C) 2005 Oxford Diffraction Ltd.
;
_exptl_crystal_colour colorless
_exptl_crystal_density_diffrn 1.790
_exptl_crystal_density_method 'not measured'
_exptl_crystal_description rod
_exptl_crystal_F_000 440
_exptl_crystal_size_max 0.18
_exptl_crystal_size_mid 0.12
_exptl_crystal_size_min 0.12
_refine_diff_density_max 0.159
_refine_diff_density_min -0.190
_refine_diff_density_rms 0.042
_refine_ls_extinction_method none
_refine_ls_goodness_of_fit_ref 0.898
_refine_ls_hydrogen_treatment refall
_refine_ls_matrix_type full
_refine_ls_number_parameters 156
_refine_ls_number_reflns 1565
_refine_ls_number_restraints 0
_refine_ls_restrained_S_all 0.898
_refine_ls_R_factor_all 0.0496
_refine_ls_R_factor_gt 0.0302
_refine_ls_shift/su_max 0.001
_refine_ls_shift/su_mean 0.000
_refine_ls_structure_factor_coef Fsqd
_refine_ls_weighting_details 'calc w=1/[\s^2^(Fo^2^)+(0.1000P)^2^+0.0000P] where P=(Fo^2^+2Fc^2^)/3'
_refine_ls_weighting_scheme calc
_refine_ls_wR_factor_gt 0.0625
_refine_ls_wR_factor_ref 0.0656
_reflns_number_gt 1133
_reflns_number_total 1565
_reflns_threshold_expression >2sigma(I)
_cod_data_source_file c2dt30684k.txt
_cod_data_source_block fx519
_cod_database_code 7019818

loop_
_symmetry_equiv_pos_as_xyz
'x, y, z'
'-x, y+1/2, -z+1/2'
'-x, -y, -z'
'x, -y-1/2, z-1/2'

loop_
_atom_site_label
_atom_site_type_symbol
_atom_site_fract_x
_atom_site_fract_y
_atom_site_fract_z
_atom_site_U_iso_or_equiv
_atom_site_adp_type
_atom_site_occupancy
_atom_site_symmetry_multiplicity
_atom_site_calc_flag
N4 N 0.78843(10) 0.58325(14) -0.18407(19) 0.0196(3) Uani 1 1 d
C2 C 0.97466(13) 0.30788(19) 0.3844(2) 0.0253(4) Uani 1 1 d
N8 N 0.84363(9) 0.40043(14) 0.27290(18) 0.0188(3) Uani 1 1 d
O1 O 0.50298(8) 0.45313(12) -0.27090(16) 0.0262(3) Uani 1 1 d
O2 O 0.55702(8) 0.25830(12) -0.43324(16) 0.0283(3) Uani 1 1 d
N3 N 0.79100(10) 0.71207(14) -0.07955(19) 0.0235(3) Uani 1 1 d
N2 N 0.69838(10) 0.74799(15) -0.04387(19) 0.0246(3) Uani 1 1 d
N5 N 0.67249(9) 0.41354(14) -0.32149(17) 0.0197(3) Uani 1 1 d
N7 N 0.87493(10) 0.28608(14) 0.38345(18) 0.0256(3) Uani 1 1 d
N11 N 0.74294(11) 0.42791(17) 0.2169(2) 0.0247(4) Uani 1 1 d
N9 N 0.91697(9) 0.48677(14) 0.20800(18) 0.0227(3) Uani 1 1 d
N10 N 1.00296(9) 0.42877(14) 0.28004(19) 0.0238(3) Uani 1 1 d
N6 N 0.57287(10) 0.37720(14) -0.33984(18) 0.0206(3) Uani 1 1 d
N1 N 0.63671(10) 0.64206(14) -0.12587(18) 0.0206(3) Uani 1 1 d
C1 C 0.69244(11) 0.53819(16) -0.2161(2) 0.0180(3) Uani 1 1 d
H4 H 0.8473(12) 0.5483(17) -0.221(2) 0.027(5) Uiso 1 1 d
H1 H 0.5679(14) 0.6531(19) -0.123(3) 0.042(5) Uiso 1 1 d
H11B H 0.7090(13) 0.4464(19) 0.320(3) 0.037(6) Uiso 1 1 d
H11A H 0.7161(14) 0.341(2) 0.169(3) 0.045(6) Uiso 1 1 d
H2 H 1.0215(13) 0.2491(19) 0.446(2) 0.035(5) Uiso 1 1 d

loop_
_atom_site_aniso_label
_atom_site_aniso_U_11
_atom_site_aniso_U_22
_atom_site_aniso_U_33
_atom_site_aniso_U_23
_atom_site_aniso_U_13
_atom_site_aniso_U_12
N4 0.0151(7) 0.0212(7) 0.0227(7) -0.0013(6) -0.0002(6) 0.0003(6)
C2 0.0253(10) 0.0258(10) 0.0247(9) 0.0019(8) -0.0010(8) 0.0050(8)
N8 0.0180(7) 0.0182(7) 0.0201(7) 0.0008(6) 0.0023(6) 0.0001(6)
O1 0.0165(6) 0.0297(7) 0.0326(7) -0.0058(5) 0.0031(5) 0.0031(5)
O2 0.0277(6) 0.0239(6) 0.0333(6) -0.0101(5) 0.0018(5) -0.0062(5)
N3 0.0251(8) 0.0202(7) 0.0251(7) -0.0002(6) -0.0029(6) 0.0004(6)
N2 0.0235(8) 0.0234(8) 0.0268(7) -0.0023(6) -0.0035(6) -0.0017(6)
N5 0.0147(7) 0.0204(7) 0.0238(7) -0.0016(6) 0.0008(6) -0.0010(5)
N7 0.0264(8) 0.0247(8) 0.0257(8) 0.0073(6) -0.0004(6) 0.0013(6)
N11 0.0176(7) 0.0286(9) 0.0279(9) 0.0008(7) 0.0005(7) -0.0012(7)
N9 0.0198(7) 0.0222(7) 0.0260(7) 0.0013(6) 0.0010(6) -0.0008(6)
N10 0.0208(7) 0.0243(8) 0.0262(7) -0.0017(6) 0.0009(6) 0.0018(6)
N6 0.0194(7) 0.0210(7) 0.0214(7) 0.0017(6) 0.0004(6) -0.0003(6)
N1 0.0179(7) 0.0207(7) 0.0233(7) -0.0025(6) -0.0012(6) -0.0001(6)
C1 0.0184(8) 0.0184(8) 0.0173(8) 0.0048(7) 0.0012(7) 0.0024(7)

loop_
_atom_type_symbol
_atom_type_description
_atom_type_scat_dispersion_real
_atom_type_scat_dispersion_imag
_atom_type_scat_source
C C 0.0033 0.0016 'International Tables Vol C Tables 4.2.6.8 and 6.1.1.4'
H H 0.0000 0.0000 'International Tables Vol C Tables 4.2.6.8 and 6.1.1.4'
N N 0.0061 0.0033 'International Tables Vol C Tables 4.2.6.8 and 6.1.1.4'
O O 0.0106 0.0060 'International Tables Vol C Tables 4.2.6.8 and 6.1.1.4'

loop_
_geom_angle_atom_site_label_1
_geom_angle_atom_site_label_2
_geom_angle_atom_site_label_3
_geom_angle
C1 N4 N3 110.97(13)
C1 N4 H4 132.7(11)
N3 N4 H4 116.2(11)
N7 C2 N10 113.18(15)
N7 C2 H2 125.5(11)
N10 C2 H2 121.3(11)
N9 N8 N7 114.91(12)
N9 N8 N11 119.83(12)
N7 N8 N11 125.18(12)
N2 N3 N4 107.29(12)
N3 N2 N1 107.79(12)
N6 N5 C1 115.26(12)
C2 N7 N8 100.77(12)
N8 N11 H11B 107.5(12)
N8 N11 H11A 108.1(12)
H11B N11 H11A 105.3(16)
N8 N9 N10 105.39(11)
N9 N10 C2 105.74(13)
O1 N6 O2 122.66(12)
O1 N6 N5 123.59(12)
O2 N6 N5 113.75(12)
C1 N1 N2 110.34(13)
C1 N1 H1 129.4(11)
N2 N1 H1 120.1(11)
N4 C1 N1 103.60(13)
N4 C1 N5 120.67(13)
N1 C1 N5 135.73(14)

loop_
_geom_bond_atom_site_label_1
_geom_bond_atom_site_label_2
_geom_bond_distance
N4 C1 1.3311(19)
N4 N3 1.3502(17)
N4 H4 0.870(16)
C2 N7 1.317(2)
C2 N10 1.346(2)
C2 H2 0.905(18)
N8 N9 1.3099(17)
N8 N7 1.3289(17)
N8 N11 1.3868(18)
O1 N6 1.2350(15)
O2 N6 1.2505(15)
N3 N2 1.2783(17)
N2 N1 1.3549(17)
N5 N6 1.3444(17)
N5 C1 1.3457(18)
N11 H11B 0.860(18)
N11 H11A 0.91(2)
N9 N10 1.3252(17)
N1 C1 1.3333(19)
N1 H1 0.905(18)

loop_
_geom_hbond_atom_site_label_D
_geom_hbond_atom_site_label_H
_geom_hbond_atom_site_label_A
_geom_hbond_distance_DH
_geom_hbond_distance_HA
_geom_hbond_distance_DA
_geom_hbond_angle_DHA
_geom_hbond_site_symmetry_A
N4 H4 N10 0.870(16) 2.015(16) 2.8157(18) 152.6(14) 3_765
N1 H1 O2 0.905(18) 1.923(18) 2.7678(17) 154.5(15) 2_654
N11 H11B N5 0.860(18) 2.544(19) 3.332(2) 152.9(15) 1_556
N11 H11A N5 0.91(2) 2.32(2) 3.1714(19) 154.9(16) 4_566
N11 H11A O2 0.91(2) 2.35(2) 3.1010(18) 139.3(15) 4_566
N11 H11A N6 0.91(2) 2.69(2) 3.517(2) 151.8(15) 4_566

loop_
_geom_torsion_atom_site_label_1
_geom_torsion_atom_site_label_2
_geom_torsion_atom_site_label_3
_geom_torsion_atom_site_label_4
_geom_torsion
C1 N4 N3 N2 0.56(17)
N4 N3 N2 N1 -0.06(16)
N10 C2 N7 N8 -0.09(17)
N9 N8 N7 C2 0.45(17)
N11 N8 N7 C2 177.16(14)
N7 N8 N9 N10 -0.64(16)
N11 N8 N9 N10 -177.54(13)
N8 N9 N10 C2 0.52(15)
N7 C2 N10 N9 -0.28(18)
C1 N5 N6 O1 1.94(19)
C1 N5 N6 O2 -177.83(12)
N3 N2 N1 C1 -0.46(17)
N3 N4 C1 N1 -0.81(16)
N3 N4 C1 N5 178.52(13)
N2 N1 C1 N4 0.77(16)
N2 N1 C1 N5 -178.40(16)
N6 N5 C1 N4 178.40(13)
N6 N5 C1 N1 -2.5(2)
